data_4076248
loop_
_publ_author_name
'Westwood, Joanna'
'Coles, Simon J.'
'Collinson, Simon R.'
'Gasser, Gilles'
'Green, Stephen J.'
'Hursthouse, Michael B.'
'Light, Mark E.'
'Tucker, James H. R.'

_publ_section_title
;
 Binding and Electrochemical Recognition of Barbiturate and Urea
 Derivatives by a Regioisomeric Series of Hydrogen-Bonding Ferrocene
 Receptors
;
_journal_issue 5
_journal_name_full Organometallics
_journal_page_first 946
_journal_paper_doi 10.1021/om034217o
_journal_volume 23
_journal_year 2004
_chemical_formula_sum 'C28 H22 Fe N4 O3'
_chemical_formula_weight 518.35
_chemical_name_systematic
;
 ?
;
_space_group_IT_number 15
_symmetry_cell_setting monoclinic
_symmetry_space_group_name_Hall '-C 2yc'
_symmetry_space_group_name_H-M 'C 1 2/c 1'
_atom_sites_solution_hydrogens geom
_atom_sites_solution_primary direct
_atom_sites_solution_secondary difmap
_audit_creation_method SHELXL-97
_cell_angle_alpha 90.00
_cell_angle_beta 90.95(3)
_cell_angle_gamma 90.00
_cell_formula_units_Z 8
_cell_length_a 11.862(2)
_cell_length_b 17.910(4)
_cell_length_c 24.123(5)
_cell_measurement_reflns_used 24406
_cell_measurement_temperature 150(2)
_cell_measurement_theta_max 27.5
_cell_measurement_theta_min 3.24
_cell_volume 5124.2(18)
_computing_cell_refinement 'DENZO, COLLECT'
_computing_data_collection 'DENZO (Otwinowski & Minor, 1997) & COLLECT (Hooft, 1998)'
_computing_data_reduction 'DENZO, COLLECT'
_computing_molecular_graphics 'PLATON (Spek, 1990)'
_computing_structure_refinement 'SHELXL-97 (Sheldrick, 1997)'
_computing_structure_solution 'SHELXS-97 (Sheldrick, 1997)'
_diffrn_ambient_temperature 150(2)
_diffrn_detector_area_resol_mean 9.091
_diffrn_measured_fraction_theta_full 0.991
_diffrn_measured_fraction_theta_max 0.991
_diffrn_measurement_device_type 'Nonius KappaCCD Area Detector'
_diffrn_measurement_method 'Phi and Omega scans to fill Ewald Sphere'
_diffrn_radiation_monochromator graphite
_diffrn_radiation_source 'Nonius FR591 rotating anode'
_diffrn_radiation_type MoK\a
_diffrn_radiation_wavelength 0.71073
_diffrn_reflns_av_R_equivalents 0.0744
_diffrn_reflns_av_sigmaI/netI 0.0753
_diffrn_reflns_limit_h_max 14
_diffrn_reflns_limit_h_min -15
_diffrn_reflns_limit_k_max 23
_diffrn_reflns_limit_k_min -23
_diffrn_reflns_limit_l_max 29
_diffrn_reflns_limit_l_min -30
_diffrn_reflns_number 24406
_diffrn_reflns_theta_full 27.50
_diffrn_reflns_theta_max 27.50
_diffrn_reflns_theta_min 3.24
_diffrn_standards_decay_% negligible
_exptl_absorpt_coefficient_mu 0.625
_exptl_absorpt_correction_T_max 0.905
_exptl_absorpt_correction_T_min 0.856
_exptl_absorpt_correction_type multi-scan
_exptl_absorpt_process_details 'SORTAV (Blessing, 1997)'
_exptl_crystal_colour prism
_exptl_crystal_density_diffrn 1.344
_exptl_crystal_density_method 'not measured'
_exptl_crystal_description orange
_exptl_crystal_F_000 2144
_exptl_crystal_size_max 0.3
_exptl_crystal_size_mid 0.15
_exptl_crystal_size_min 0.15
_refine_diff_density_max 0.677
_refine_diff_density_min -0.630
_refine_diff_density_rms 0.076
_refine_ls_extinction_method none
_refine_ls_goodness_of_fit_ref 1.121
_refine_ls_hydrogen_treatment riding
_refine_ls_matrix_type full
_refine_ls_number_parameters 363
_refine_ls_number_reflns 5830
_refine_ls_number_restraints 30
_refine_ls_restrained_S_all 1.121
_refine_ls_R_factor_all 0.1144
_refine_ls_R_factor_gt 0.0623
_refine_ls_shift/su_max 1.384
_refine_ls_shift/su_mean 0.089
_refine_ls_structure_factor_coef Fsqd
_refine_ls_weighting_details 'calc w=1/[\s^2^(Fo^2^)+(0.1000P)^2^+0.0000P] where P=(Fo^2^+2Fc^2^)/3'
_refine_ls_weighting_scheme calc
_refine_ls_wR_factor_gt 0.1642
_refine_ls_wR_factor_ref 0.1872
_reflns_number_gt 3597
_reflns_number_total 5830
_reflns_threshold_expression >2sigma(I)
_cod_data_source_file om034217osi20031013_123250.cif
_cod_data_source_block 6
_cod_depositor_comments
;
The following automatic conversions were performed:

'_symmetry_cell_setting' value 'Monoclinic' changed to 'monoclinic'
according to /home/saulius/struct/CIF-dictionaries/cif_core.dic
dictionary named 'cif_core.dic' version 2.4.1 from 2010-06-29.

Automatic conversion script
Id: cif_fix_values 1715 2011-07-08 13:25:40Z adriana 

The following automatic conversions were performed:

'_exptl_absorpt_correction_type' value 'multi-scans' was replaced
with the value 'multi-scan' as specified in the replacement file
'src/cod-tools/trunk/data/replacement-values/replacement_values.lst'.

Automatic conversion script
Id: cif_fix_values 5376 2017-05-30 11:51:03Z andrius 
;
_cod_original_sg_symbol_H-M C2/c
_cod_database_code 4076248

loop_
_symmetry_equiv_pos_as_xyz
'x, y, z'
'-x, y, -z+1/2'
'x+1/2, y+1/2, z'
'-x+1/2, y+1/2, -z+1/2'
'-x, -y, -z'
'x, -y, z-1/2'
'-x+1/2, -y+1/2, -z'
'x+1/2, -y+1/2, z-1/2'

loop_
_atom_site_label
_atom_site_type_symbol
_atom_site_fract_x
_atom_site_fract_y
_atom_site_fract_z
_atom_site_U_iso_or_equiv
_atom_site_adp_type
_atom_site_occupancy
_atom_site_symmetry_multiplicity
_atom_site_calc_flag
_atom_site_refinement_flags
Fe1 Fe 0.28626(4) 0.58881(3) 0.80501(2) 0.0400(2) Uani 1 1 d .
O1 O 0.33974(16) 0.72978(12) 0.69871(8) 0.0345(5) Uani 1 1 d .
O2 O 0.42661(19) 0.58234(16) 0.94542(10) 0.0562(8) Uani 1 1 d .
N1 N 0.1591(2) 0.75980(14) 0.72327(10) 0.0312(6) Uani 1 1 d .
H1 H 0.1141 0.7590 0.7509 0.037 Uiso 1 1 calc R
N2 N 0.0074(2) 0.81137(14) 0.67762(10) 0.0323(6) Uani 1 1 d .
N3 N 0.5692(2) 0.61680(16) 0.88871(11) 0.0376(6) Uani 1 1 d .
H3 H 0.5837 0.6406 0.8587 0.045 Uiso 1 1 calc R
N4 N 0.7602(2) 0.6077(2) 0.89701(15) 0.0628(10) Uani 1 1 d .
C1 C 0.2352(4) 0.5360(2) 0.7341(2) 0.0704(13) Uani 1 1 d .
H1A H 0.2091 0.5589 0.7018 0.084 Uiso 1 1 calc R
C2 C 0.3485(4) 0.5179(3) 0.7466(2) 0.0754(14) Uani 1 1 d .
H2 H 0.4099 0.5270 0.7241 0.091 Uiso 1 1 calc R
C3 C 0.3521(4) 0.4839(2) 0.7988(3) 0.0793(15) Uani 1 1 d .
H3A H 0.4164 0.4661 0.8169 0.095 Uiso 1 1 calc R
C4 C 0.2390(4) 0.4814(2) 0.8198(3) 0.0804(15) Uani 1 1 d .
H4 H 0.2172 0.4622 0.8538 0.096 Uiso 1 1 calc R
C5 C 0.1680(4) 0.5133(2) 0.7789(2) 0.0758(14) Uani 1 1 d .
H5 H 0.0902 0.5186 0.7811 0.091 Uiso 1 1 calc R
C6 C 0.3912(2) 0.67801(17) 0.81030(12) 0.0291(6) Uani 1 1 d .
H6 H 0.4595 0.6832 0.7923 0.035 Uiso 1 1 calc R
C7 C 0.3758(2) 0.64663(19) 0.86394(13) 0.0360(7) Uani 1 1 d .
C8 C 0.2581(3) 0.6488(2) 0.87513(14) 0.0431(9) Uani 1 1 d .
H8 H 0.2246 0.6317 0.9073 0.052 Uiso 1 1 calc R
C9 C 0.2012(2) 0.68086(18) 0.82973(13) 0.0359(7) Uani 1 1 d .
H9 H 0.1238 0.6884 0.8265 0.043 Uiso 1 1 calc R
C10 C 0.2830(2) 0.70007(17) 0.78920(12) 0.0300(7) Uani 1 1 d .
C11 C 0.2649(2) 0.73090(16) 0.73267(12) 0.0286(6) Uani 1 1 d .
C12 C 0.1155(2) 0.79076(17) 0.67339(12) 0.0314(7) Uani 1 1 d .
C13 C 0.1768(3) 0.7976(2) 0.62535(13) 0.0455(9) Uani 1 1 d .
H13 H 0.2508 0.7808 0.6233 0.055 Uiso 1 1 calc R
C14 C 0.1220(3) 0.8310(3) 0.58030(15) 0.0572(11) Uani 1 1 d .
H14 H 0.1597 0.8373 0.5471 0.069 Uiso 1 1 calc R
C15 C 0.0131(3) 0.8547(2) 0.58463(14) 0.0516(9) Uani 1 1 d .
H15 H -0.0231 0.8775 0.5546 0.062 Uiso 1 1 calc R
C16 C -0.0432(3) 0.84462(19) 0.63376(13) 0.0387(8) Uani 1 1 d .
C17 C -0.1632(3) 0.8692(2) 0.64061(15) 0.0494(9) Uani 1 1 d .
H17A H -0.2130 0.8286 0.6313 0.074 Uiso 1 1 calc R
H17B H -0.1788 0.9107 0.6165 0.074 Uiso 1 1 calc R
H17C H -0.1746 0.8839 0.6784 0.074 Uiso 1 1 calc R
C18 C 0.4579(3) 0.6119(2) 0.90301(14) 0.0417(8) Uani 1 1 d .
C19 C 0.6619(3) 0.58687(18) 0.91810(13) 0.0371(8) Uani 1 1 d .
C20 C 0.6530(3) 0.53994(18) 0.96287(12) 0.0369(7) Uani 1 1 d .
H20 H 0.5828 0.5261 0.9761 0.044 Uiso 1 1 calc R
C21 C 0.7507(3) 0.5140(2) 0.98771(16) 0.0536(10) Uani 1 1 d .
H21 H 0.7477 0.4826 1.0184 0.064 Uiso 1 1 calc R
C22 C 0.8519(3) 0.5349(3) 0.9667(2) 0.096(2) Uani 1 1 d .
H22 H 0.9188 0.5180 0.9829 0.115 Uiso 1 1 calc R
C23 C 0.8544(3) 0.5822(3) 0.9205(2) 0.0808(17) Uani 1 1 d .
C24 C 0.9633(3) 0.6062(4) 0.8947(3) 0.135(3) Uani 1 1 d .
H24A H 0.9501 0.6180 0.8563 0.203 Uiso 1 1 calc R
H24B H 1.0174 0.5665 0.8977 0.203 Uiso 1 1 calc R
H24C H 0.9919 0.6496 0.9137 0.203 Uiso 1 1 calc R
O01 O 1.0169(9) 0.2908(4) 0.9326(4) 0.081(2) Uani 0.50 1 d P
O01' O 0.9036(7) 0.3287(5) 0.9231(4) 0.103(3) Uani 0.50 1 d P
C01 C 0.9992(7) 0.3456(6) 0.8738(7) 0.137(6) Uani 0.80 1 d PU
C01' C 1.028(4) 0.369(2) 0.907(2) 0.124(18) Uani 0.20 1 d PU
C02 C 0.9568(9) 0.3851(7) 0.8286(5) 0.066(3) Uani 0.40 1 d P
C02' C 0.9485(4) 0.4301(3) 0.8806(2) 0.0297(11) Uani 0.60 1 d P
C03 C 1.019(5) 0.322(5) 0.936(3) 0.45(4) Uani 0.50 1 d PU
C03' C 0.9416(18) 0.3029(9) 0.9703(9) 0.120(5) Uani 0.50 1 d PU
C04 C 0.8288(16) 0.2784(8) 0.9967(5) 0.258(8) Uani 1 1 d U

loop_
_atom_site_aniso_label
_atom_site_aniso_U_11
_atom_site_aniso_U_22
_atom_site_aniso_U_33
_atom_site_aniso_U_23
_atom_site_aniso_U_13
_atom_site_aniso_U_12
Fe1 0.0224(3) 0.0287(3) 0.0688(4) 0.0088(2) -0.0024(2) -0.00044(19)
O1 0.0273(11) 0.0427(13) 0.0338(11) -0.0019(9) 0.0056(9) 0.0018(10)
O2 0.0254(11) 0.090(2) 0.0535(15) 0.0423(14) 0.0085(11) 0.0068(12)
N1 0.0255(12) 0.0346(15) 0.0335(13) 0.0020(11) -0.0016(10) 0.0007(11)
N2 0.0283(13) 0.0311(14) 0.0374(14) -0.0007(11) -0.0054(11) -0.0030(11)
N3 0.0235(13) 0.0487(17) 0.0408(14) 0.0189(12) 0.0030(11) 0.0014(12)
N4 0.0247(15) 0.077(2) 0.087(2) 0.049(2) 0.0068(15) 0.0060(15)
C1 0.066(3) 0.039(2) 0.105(3) -0.024(2) -0.025(3) -0.001(2)
C2 0.051(2) 0.044(3) 0.131(4) -0.031(3) -0.003(3) 0.011(2)
C3 0.055(3) 0.028(2) 0.155(5) 0.009(3) -0.018(3) 0.008(2)
C4 0.057(3) 0.037(2) 0.146(4) 0.027(3) -0.013(3) -0.014(2)
C5 0.041(2) 0.044(3) 0.142(4) 0.004(3) -0.011(3) -0.013(2)
C6 0.0208(13) 0.0310(17) 0.0356(16) 0.0029(12) 0.0032(12) -0.0008(12)
C7 0.0244(15) 0.0413(19) 0.0424(17) 0.0138(14) 0.0024(13) 0.0044(14)
C8 0.0260(16) 0.057(2) 0.0466(19) 0.0214(16) 0.0101(14) 0.0063(15)
C9 0.0214(14) 0.0375(19) 0.0489(18) 0.0111(14) 0.0078(13) 0.0064(13)
C10 0.0255(15) 0.0257(16) 0.0388(16) 0.0016(12) 0.0012(12) 0.0020(12)
C11 0.0288(15) 0.0207(15) 0.0362(16) -0.0011(12) -0.0037(13) -0.0013(12)
C12 0.0298(16) 0.0314(17) 0.0327(16) 0.0006(13) -0.0060(13) -0.0046(13)
C13 0.0370(18) 0.060(2) 0.0400(18) 0.0050(16) -0.0016(15) 0.0023(17)
C14 0.051(2) 0.082(3) 0.0379(19) 0.0169(19) 0.0021(17) -0.005(2)
C15 0.046(2) 0.062(3) 0.046(2) 0.0182(18) -0.0109(17) -0.0019(19)
C16 0.0329(16) 0.0375(19) 0.0452(18) 0.0065(15) -0.0122(14) -0.0028(15)
C17 0.0411(19) 0.048(2) 0.058(2) 0.0115(17) -0.0147(16) 0.0040(17)
C18 0.0228(15) 0.054(2) 0.0481(19) 0.0140(17) 0.0039(14) 0.0038(15)
C19 0.0245(15) 0.0410(19) 0.0458(18) 0.0111(15) 0.0031(13) 0.0011(14)
C20 0.0289(16) 0.041(2) 0.0403(17) 0.0083(14) 0.0013(13) -0.0010(14)
C21 0.0319(18) 0.065(3) 0.064(2) 0.033(2) -0.0048(16) 0.0016(17)
C22 0.0270(19) 0.120(5) 0.140(4) 0.086(4) -0.014(2) 0.004(2)
C23 0.0233(18) 0.104(4) 0.115(4) 0.072(3) 0.004(2) 0.003(2)
C24 0.020(2) 0.183(6) 0.204(7) 0.134(6) 0.012(3) 0.006(3)
O01 0.106(6) 0.034(3) 0.103(6) -0.017(4) 0.023(5) -0.010(4)
O01' 0.093(6) 0.083(6) 0.134(7) -0.036(5) -0.034(5) 0.009(4)
C01 0.059(4) 0.109(8) 0.243(15) -0.102(11) 0.044(7) -0.023(5)
C01' 0.13(3) 0.090(19) 0.15(3) 0.08(2) 0.13(3) 0.10(2)
C02 0.044(6) 0.066(7) 0.089(8) 0.035(6) -0.006(6) -0.040(5)
C02' 0.010(2) 0.017(2) 0.062(3) -0.010(2) 0.002(2) -0.0017(18)
C03 0.29(5) 0.64(8) 0.41(6) -0.39(5) -0.02(4) 0.17(5)
C03' 0.133(14) 0.098(11) 0.127(14) 0.022(10) -0.020(12) 0.013(10)
C04 0.42(3) 0.188(15) 0.162(9) -0.049(9) -0.101(15) 0.068(15)

loop_
_atom_type_symbol
_atom_type_description
_atom_type_scat_dispersion_real
_atom_type_scat_dispersion_imag
_atom_type_scat_source
C C 0.0033 0.0016 'International Tables Vol C Tables 4.2.6.8 and 6.1.1.4'
H H 0.0000 0.0000 'International Tables Vol C Tables 4.2.6.8 and 6.1.1.4'
N N 0.0061 0.0033 'International Tables Vol C Tables 4.2.6.8 and 6.1.1.4'
O O 0.0106 0.0060 'International Tables Vol C Tables 4.2.6.8 and 6.1.1.4'
Fe Fe 0.3463 0.8444 'International Tables Vol C Tables 4.2.6.8 and 6.1.1.4'

loop_
_geom_angle_atom_site_label_1
_geom_angle_atom_site_label_2
_geom_angle_atom_site_label_3
_geom_angle
C9 Fe1 C6 69.44(12)
C9 Fe1 C10 41.28(11)
C6 Fe1 C10 41.25(12)
C9 Fe1 C8 40.31(13)
C6 Fe1 C8 68.98(13)
C10 Fe1 C8 68.60(13)
C9 Fe1 C4 125.25(17)
C6 Fe1 C4 154.61(16)
C10 Fe1 C4 162.93(16)
C8 Fe1 C4 107.7(2)
C9 Fe1 C1 118.82(16)
C6 Fe1 C1 126.29(17)
C10 Fe1 C1 107.07(16)
C8 Fe1 C1 153.09(16)
C4 Fe1 C1 68.2(2)
C9 Fe1 C3 164.35(18)
C6 Fe1 C3 119.63(15)
C10 Fe1 C3 153.68(16)
C8 Fe1 C3 127.95(19)
C4 Fe1 C3 41.42(19)
C1 Fe1 C3 67.6(2)
C9 Fe1 C5 106.65(17)
C6 Fe1 C5 163.66(17)
C10 Fe1 C5 125.57(16)
C8 Fe1 C5 118.97(18)
C4 Fe1 C5 40.38(19)
C1 Fe1 C5 40.57(19)
C3 Fe1 C5 68.25(18)
C9 Fe1 C7 68.81(13)
C6 Fe1 C7 40.99(12)
C10 Fe1 C7 68.97(13)
C8 Fe1 C7 40.97(12)
C4 Fe1 C7 119.92(18)
C1 Fe1 C7 164.45(17)
C3 Fe1 C7 108.82(18)
C5 Fe1 C7 153.86(18)
C9 Fe1 C2 153.50(19)
C6 Fe1 C2 107.71(16)
C10 Fe1 C2 119.10(18)
C8 Fe1 C2 165.18(17)
C4 Fe1 C2 68.7(2)
C1 Fe1 C2 40.40(17)
C3 Fe1 C2 40.1(2)
C5 Fe1 C2 68.30(19)
C7 Fe1 C2 127.24(15)
C11 N1 C12 127.5(2)
C12 N2 C16 118.5(3)
C18 N3 C19 126.7(3)
C23 N4 C19 118.5(3)
C2 C1 C5 108.6(5)
C2 C1 Fe1 70.0(3)
C5 C1 Fe1 69.8(3)
C3 C2 C1 107.9(4)
C3 C2 Fe1 69.8(3)
C1 C2 Fe1 69.6(2)
C2 C3 C4 108.4(4)
C2 C3 Fe1 70.1(2)
C4 C3 Fe1 69.2(2)
C5 C4 C3 106.9(5)
C5 C4 Fe1 69.9(2)
C3 C4 Fe1 69.4(2)
C4 C5 C1 108.3(4)
C4 C5 Fe1 69.7(2)
C1 C5 Fe1 69.6(2)
C7 C6 C10 107.7(2)
C7 C6 Fe1 70.05(18)
C10 C6 Fe1 69.41(17)
C6 C7 C8 107.6(3)
C6 C7 C18 130.6(3)
C8 C7 C18 121.7(3)
C6 C7 Fe1 68.96(18)
C8 C7 Fe1 69.3(2)
C18 C7 Fe1 124.0(2)
C9 C8 C7 108.9(3)
C9 C8 Fe1 69.52(19)
C7 C8 Fe1 69.8(2)
C8 C9 C10 108.1(3)
C8 C9 Fe1 70.2(2)
C10 C9 Fe1 69.42(17)
C9 C10 C6 107.8(3)
C9 C10 C11 129.0(3)
C6 C10 C11 123.0(2)
C9 C10 Fe1 69.30(17)
C6 C10 Fe1 69.33(17)
C11 C10 Fe1 122.7(2)
O1 C11 N1 124.7(3)
O1 C11 C10 121.1(3)
N1 C11 C10 114.2(2)
N2 C12 C13 123.8(3)
N2 C12 N1 112.3(2)
C13 C12 N1 123.9(3)
C12 C13 C14 116.5(3)
C15 C14 C13 120.3(3)
C14 C15 C16 119.7(3)
N2 C16 C15 121.1(3)
N2 C16 C17 117.0(3)
C15 C16 C17 121.9(3)
O2 C18 N3 123.2(3)
O2 C18 C7 120.8(3)
N3 C18 C7 116.0(3)
N4 C19 C20 123.4(3)
N4 C19 N3 112.5(3)
C20 C19 N3 124.1(3)
C19 C20 C21 118.3(3)
C22 C21 C20 119.0(3)
C21 C22 C23 119.5(4)
N4 C23 C22 121.3(3)
N4 C23 C24 116.6(4)
C22 C23 C24 122.1(4)
C03' O01 O01' 54.3(8)
C03' O01 C01' 101.4(14)
O01' O01 C01' 67.2(17)
C03' O01 C01 113.7(10)
O01' O01 C01 62.0(6)
C01' O01 C01 33(2)
C03' O01' C03 57(4)
C03' O01' O01 54.4(11)
C03 O01' O01 21(3)
C03' O01' C01 117.0(13)
C03 O01' C01 61(3)
O01 O01' C01 65.3(7)
C03' O01' C01' 94(2)
C03 O01' C01' 41(4)
O01 O01' C01' 56.8(11)
C01 O01' C01' 32.6(19)
C01' C01 C02 124(2)
C01' C01 O01' 74(2)
C02 C01 O01' 114.1(9)
C01' C01 C02' 69.1(18)
C02 C01 C02' 58.6(8)
O01' C01 C02' 81.0(6)
C01' C01 O01 62(2)
C02 C01 O01 165.6(8)
O01' C01 O01 52.8(6)
C02' C01 O01 118.8(8)
C01' C01 C03 44(4)
C02 C01 C03 159(2)
O01' C01 C03 51(2)
C02' C01 C03 102(2)
O01 C01 C03 19(3)
C01 C01' C03 100(6)
C01 C01' C02' 77(3)
C03 C01' C02' 137(4)
C01 C01' O01 85(3)
C03 C01' O01 16(3)
C02' C01' O01 138(3)
C01 C01' O01' 73(3)
C03 C01' O01' 56(4)
C02' C01' O01' 83(2)
O01 C01' O01' 56.0(13)
C01 C02 C02' 69.1(7)
C02 C02' C01' 84.8(19)
C02 C02' C01 52.3(6)
C01' C02' C01 34(2)
C03' C03 O01' 58(3)
C03' C03 C01' 133(5)
O01' C03 C01' 84(5)
C03' C03 C01 126(4)
O01' C03 C01 69(3)
C01' C03 C01 36(4)
C03 C03' O01' 66(3)
C03 C03' O01 25(3)
O01' C03' O01 71.4(13)
C03 C03' C04 164(3)
O01' C03' C04 99.8(15)
O01 C03' C04 147.5(17)

loop_
_geom_bond_atom_site_label_1
_geom_bond_atom_site_label_2
_geom_bond_distance
Fe1 C9 2.028(3)
Fe1 C6 2.028(3)
Fe1 C10 2.029(3)
Fe1 C8 2.036(4)
Fe1 C4 2.037(4)
Fe1 C1 2.038(4)
Fe1 C3 2.040(4)
Fe1 C5 2.040(4)
Fe1 C7 2.042(3)
Fe1 C2 2.044(4)
O1 C11 1.218(3)
O2 C18 1.215(4)
N1 C11 1.373(4)
N1 C12 1.415(4)
N2 C12 1.339(4)
N2 C16 1.347(4)
N3 C18 1.374(4)
N3 C19 1.405(4)
N4 C23 1.326(5)
N4 C19 1.333(4)
C1 C2 1.410(6)
C1 C5 1.414(7)
C2 C3 1.399(7)
C3 C4 1.442(7)
C4 C5 1.407(7)
C6 C7 1.425(4)
C6 C10 1.429(4)
C7 C8 1.427(4)
C7 C18 1.480(5)
C8 C9 1.400(5)
C9 C10 1.430(4)
C10 C11 1.484(4)
C12 C13 1.384(4)
C13 C14 1.392(5)
C14 C15 1.365(5)
C15 C16 1.382(5)
C16 C17 1.502(5)
C19 C20 1.374(4)
C20 C21 1.376(4)
C21 C22 1.364(5)
C22 C23 1.400(6)
C23 C24 1.505(5)
O01 C03' 1.30(2)
O01 O01' 1.520(14)
O01 C01' 1.53(3)
O01 C01 1.73(2)
O01' C03' 1.302(18)
O01' C03 1.40(6)
O01' C01 1.685(16)
O01' C01' 1.69(4)
C01 C01' 0.95(6)
C01 C02 1.387(17)
C01 C02' 1.638(11)
C01 C03 1.58(8)
C01' C03 1.11(10)
C01' C02' 1.57(3)
C02 C02' 1.496(14)
C03 C03' 1.29(8)
C03' C04 1.55(2)
